data_2206076
loop_
_publ_author_name
'Koskinen, Ari M. P.'
'Laitinen, Risto S.'
'Oilunkaniemi, Raija'
'Savilampi, Satu K.'
'Toivola, Reijo J.'

_publ_section_title
;
 Methyl
 3,3,7,7,9-pentamethyl-1,5-dioxaspiro[5.5]undec-8-ene-8-carboxylate
;
_journal_issue 6
_journal_name_full 'Acta Crystallographica Section E'
_journal_page_first o1627
_journal_page_last o1628
_journal_paper_doi 10.1107/S1600536805013127
_journal_volume 61
_journal_year 2005
_chemical_formula_moiety 'C16 H26 O4'
_chemical_formula_sum 'C16 H26 O4'
_chemical_formula_weight 282.37
_chemical_name_systematic
;
Methyl 3,3,7,7,9-pentamethyl-1,5-dioxaspiro[5.5]undec-8-ene-8-carboxylate
;
_space_group_IT_number 14
_symmetry_cell_setting monoclinic
_symmetry_space_group_name_Hall '-P 2yn'
_symmetry_space_group_name_H-M 'P 1 21/n 1'
_atom_sites_solution_hydrogens geom
_atom_sites_solution_primary direct
_atom_sites_solution_secondary difmap
_audit_creation_method SHELXL-97
_cell_angle_alpha 90.00
_cell_angle_beta 106.81(3)
_cell_angle_gamma 90.00
_cell_formula_units_Z 4
_cell_length_a 10.735(2)
_cell_length_b 9.4311(19)
_cell_length_c 16.610(3)
_cell_measurement_reflns_used 2855
_cell_measurement_temperature 150(2)
_cell_measurement_theta_max 26.00
_cell_measurement_theta_min 2.51
_cell_volume 1609.8(6)
_computing_cell_refinement 'DENZO--SMN (Otwinowski & Minor, 1997)'
_computing_data_collection 'COLLECT (Nonius, 1998)'
_computing_data_reduction DENZO--SMN
_computing_molecular_graphics 'DIAMOND (Brandenburg & Berndt, 1999)'
_computing_publication_material 'WinGX (Farrugia, 1999)'
_computing_structure_refinement 'SHELXL97 (Sheldrick, 1997)'
_computing_structure_solution 'SHELXS97 (Sheldrick, 1997)'
_diffrn_ambient_temperature 150(2)
_diffrn_measured_fraction_theta_full 0.989
_diffrn_measured_fraction_theta_max 0.989
_diffrn_measurement_device_type 'Bruker--Nonius KappaCCD'
_diffrn_measurement_method '\f scans, and \w scans with \k offsets'
_diffrn_radiation_monochromator graphite
_diffrn_radiation_source 'fine-focus sealed tube'
_diffrn_radiation_type MoK\a
_diffrn_radiation_wavelength 0.71073
_diffrn_reflns_av_R_equivalents 0.0393
_diffrn_reflns_av_sigmaI/netI 0.0231
_diffrn_reflns_limit_h_max 13
_diffrn_reflns_limit_h_min -13
_diffrn_reflns_limit_k_max 11
_diffrn_reflns_limit_k_min -11
_diffrn_reflns_limit_l_max 20
_diffrn_reflns_limit_l_min -20
_diffrn_reflns_number 20225
_diffrn_reflns_theta_full 26.00
_diffrn_reflns_theta_max 26.00
_diffrn_reflns_theta_min 2.51
_diffrn_standards_decay_% 0
_diffrn_standards_number 0
_exptl_absorpt_coefficient_mu 0.082
_exptl_absorpt_correction_type none
_exptl_crystal_colour colourless
_exptl_crystal_density_diffrn 1.165
_exptl_crystal_density_method 'not measured'
_exptl_crystal_description block
_exptl_crystal_F_000 616
_exptl_crystal_size_max 0.20
_exptl_crystal_size_mid 0.20
_exptl_crystal_size_min 0.15
_refine_diff_density_max 0.275
_refine_diff_density_min -0.227
_refine_ls_extinction_method none
_refine_ls_goodness_of_fit_ref 1.083
_refine_ls_hydrogen_treatment constr
_refine_ls_matrix_type full
_refine_ls_number_parameters 187
_refine_ls_number_reflns 3133
_refine_ls_number_restraints 0
_refine_ls_restrained_S_all 1.083
_refine_ls_R_factor_all 0.0429
_refine_ls_R_factor_gt 0.0379
_refine_ls_shift/su_max 0.001
_refine_ls_shift/su_mean 0.000
_refine_ls_structure_factor_coef Fsqd
_refine_ls_weighting_details 'w = 1/[\s^2^(Fo^2^)+(0.0656P)^2^+0.4495P] where P = (Fo^2^+2Fc^2^)/3'
_refine_ls_weighting_scheme calc
_refine_ls_wR_factor_gt 0.1081
_refine_ls_wR_factor_ref 0.1197
_reflns_number_gt 2855
_reflns_number_total 3133
_reflns_threshold_expression I>2\s(I)
_cod_data_source_file su6192.cif
_cod_data_source_block I
_cod_depositor_comments
;
The following automatic conversions were performed:

'_geom_bond_publ_flag' tag value 'n0' was replaced with 'no' value.

Automatic conversion script
Id: cif_fix_values 1646 2011-03-28 12:23:43Z adriana 
;
_cod_original_cell_volume 1609.7(6)
_cod_original_sg_symbol_H-M 'P 21/n'
_cod_database_code 2206076

loop_
_symmetry_equiv_pos_as_xyz
'x, y, z'
'-x+1/2, y+1/2, -z+1/2'
'-x, -y, -z'
'x-1/2, -y-1/2, z-1/2'

loop_
_atom_site_label
_atom_site_fract_x
_atom_site_fract_y
_atom_site_fract_z
_atom_site_U_iso_or_equiv
_atom_site_adp_type
_atom_site_calc_flag
_atom_site_refinement_flags
_atom_site_occupancy
_atom_site_type_symbol
O1 0.75398(9) 0.64300(9) 0.38230(6) 0.0318(2) Uani d . 1 O
O2 0.65704(9) 0.53065(10) 0.26149(6) 0.0343(3) Uani d . 1 O
O3 0.78460(8) 0.26792(9) 0.54633(5) 0.0243(2) Uani d . 1 O
O4 0.64592(8) 0.08847(9) 0.47386(5) 0.0231(2) Uani d . 1 O
C1 0.70798(16) 0.77650(14) 0.34138(10) 0.0404(4) Uani d . 1 C
H1A 0.7659 0.8074 0.3088 0.061 Uiso calc R 1 H
H1B 0.7072 0.8481 0.3840 0.061 Uiso calc R 1 H
H1C 0.6197 0.7643 0.3037 0.061 Uiso calc R 1 H
C2 0.72235(11) 0.52694(13) 0.33423(8) 0.0239(3) Uani d . 1 C
C3 0.77542(11) 0.39450(12) 0.38163(7) 0.0217(3) Uani d . 1 C
C4 0.67248(11) 0.29951(12) 0.40178(7) 0.0219(3) Uani d . 1 C
C5 0.59425(12) 0.22202(14) 0.32131(8) 0.0312(3) Uani d . 1 C
H5A 0.5577 0.2916 0.2770 0.047 Uiso calc R 1 H
H5B 0.5235 0.1679 0.3330 0.047 Uiso calc R 1 H
H5C 0.6518 0.1572 0.3027 0.047 Uiso calc R 1 H
C6 0.57748(13) 0.39025(14) 0.43399(9) 0.0316(3) Uani d . 1 C
H6A 0.6267 0.4489 0.4812 0.047 Uiso calc R 1 H
H6B 0.5182 0.3280 0.4527 0.047 Uiso calc R 1 H
H6C 0.5271 0.4515 0.3885 0.047 Uiso calc R 1 H
C7 0.74177(11) 0.19090(12) 0.46971(7) 0.0209(3) Uani d . 1 C
C8 0.85623(11) 0.12211(13) 0.44741(8) 0.0256(3) Uani d . 1 C
H8A 0.8953 0.0482 0.4895 0.031 Uiso calc R 1 H
H8B 0.8249 0.0759 0.3917 0.031 Uiso calc R 1 H
C9 0.95908(11) 0.23240(13) 0.44555(8) 0.0281(3) Uani d . 1 C
H9A 1.0089 0.2563 0.5040 0.034 Uiso calc R 1 H
H9B 1.0206 0.1909 0.4177 0.034 Uiso calc R 1 H
C10 0.90256(11) 0.36605(13) 0.40030(7) 0.0241(3) Uani d . 1 C
C11 1.00054(13) 0.46181(15) 0.37849(9) 0.0325(3) Uani d . 1 C
H11A 0.9571 0.5485 0.3520 0.049 Uiso calc R 1 H
H11B 1.0391 0.4127 0.3395 0.049 Uiso calc R 1 H
H11C 1.0691 0.4865 0.4299 0.049 Uiso calc R 1 H
C12 0.83243(12) 0.18101(15) 0.61941(8) 0.0294(3) Uani d . 1 C
H12A 0.8574 0.2419 0.6701 0.035 Uiso calc R 1 H
H12B 0.9111 0.1297 0.6158 0.035 Uiso calc R 1 H
C13 0.72977(12) 0.07400(14) 0.62756(8) 0.0285(3) Uani d . 1 C
C14 0.61380(14) 0.15036(16) 0.64377(9) 0.0349(3) Uani d . 1 C
H14A 0.5798 0.2209 0.5995 0.052 Uiso calc R 1 H
H14B 0.6417 0.1978 0.6985 0.052 Uiso calc R 1 H
H14C 0.5455 0.0813 0.6436 0.052 Uiso calc R 1 H
C15 0.78986(15) -0.03074(18) 0.69863(9) 0.0420(4) Uani d . 1 C
H15A 0.7267 -0.1055 0.6992 0.063 Uiso calc R 1 H
H15B 0.8132 0.0194 0.7526 0.063 Uiso calc R 1 H
H15C 0.8681 -0.0731 0.6896 0.063 Uiso calc R 1 H
C16 0.68573(12) -0.00627(13) 0.54427(8) 0.0258(3) Uani d . 1 C
H16A 0.7581 -0.0663 0.5382 0.031 Uiso calc R 1 H
H16B 0.6122 -0.0694 0.5447 0.031 Uiso calc R 1 H

loop_
_atom_site_aniso_label
_atom_site_aniso_U_11
_atom_site_aniso_U_22
_atom_site_aniso_U_33
_atom_site_aniso_U_12
_atom_site_aniso_U_13
_atom_site_aniso_U_23
O1 0.0421(5) 0.0206(4) 0.0311(5) -0.0015(4) 0.0081(4) -0.0003(3)
O2 0.0435(6) 0.0294(5) 0.0252(5) 0.0021(4) 0.0026(4) 0.0037(4)
O3 0.0248(4) 0.0258(4) 0.0196(4) -0.0048(3) 0.0022(3) -0.0005(3)
O4 0.0213(4) 0.0226(4) 0.0231(4) -0.0046(3) 0.0027(3) 0.0031(3)
C1 0.0582(9) 0.0212(7) 0.0458(8) 0.0058(6) 0.0212(7) 0.0034(6)
C2 0.0240(6) 0.0234(6) 0.0255(6) -0.0014(5) 0.0090(5) 0.0004(5)
C3 0.0234(6) 0.0212(6) 0.0197(5) -0.0027(4) 0.0048(4) -0.0008(4)
C4 0.0190(5) 0.0224(6) 0.0232(6) -0.0007(4) 0.0040(4) 0.0022(5)
C5 0.0286(6) 0.0335(7) 0.0255(6) -0.0092(5) -0.0015(5) 0.0043(5)
C6 0.0267(6) 0.0323(7) 0.0385(7) 0.0075(5) 0.0137(5) 0.0093(6)
C7 0.0191(5) 0.0210(6) 0.0210(6) -0.0035(4) 0.0033(4) -0.0002(4)
C8 0.0234(6) 0.0236(6) 0.0298(6) 0.0025(5) 0.0076(5) 0.0032(5)
C9 0.0199(6) 0.0308(7) 0.0337(7) 0.0025(5) 0.0080(5) 0.0043(5)
C10 0.0233(6) 0.0252(6) 0.0238(6) -0.0030(5) 0.0067(5) -0.0013(5)
C11 0.0269(6) 0.0341(7) 0.0376(7) -0.0063(5) 0.0111(5) 0.0027(6)
C12 0.0255(6) 0.0376(7) 0.0210(6) -0.0065(5) 0.0003(5) 0.0037(5)
C13 0.0262(6) 0.0338(7) 0.0233(6) -0.0040(5) 0.0037(5) 0.0056(5)
C14 0.0352(7) 0.0402(8) 0.0319(7) -0.0065(6) 0.0140(6) -0.0030(6)
C15 0.0367(8) 0.0529(9) 0.0316(8) -0.0051(7) 0.0022(6) 0.0168(7)
C16 0.0245(6) 0.0249(6) 0.0264(6) -0.0011(5) 0.0048(5) 0.0061(5)

loop_
_atom_type_symbol
_atom_type_description
_atom_type_scat_dispersion_real
_atom_type_scat_dispersion_imag
_atom_type_scat_source
C C 0.0033 0.0016 'International Tables Vol C Tables 4.2.6.8 and 6.1.1.4'
H H 0.0000 0.0000 'International Tables Vol C Tables 4.2.6.8 and 6.1.1.4'
O O 0.0106 0.0060 'International Tables Vol C Tables 4.2.6.8 and 6.1.1.4'

loop_
_geom_angle_atom_site_label_1
_geom_angle_atom_site_label_2
_geom_angle_atom_site_label_3
_geom_angle
_geom_angle_publ_flag
C2 O1 C1 115.94(10) no
C7 O3 C12 114.24(9) no
C7 O4 C16 114.31(9) no
O1 C1 H1A 109.5 no
O1 C1 H1B 109.5 no
H1A C1 H1B 109.5 no
O1 C1 H1C 109.5 no
H1A C1 H1C 109.5 no
H1B C1 H1C 109.5 no
O2 C2 O1 123.07(12) no
O2 C2 C3 124.85(11) no
O1 C2 C3 112.07(10) no
C10 C3 C2 119.79(11) no
C10 C3 C4 125.76(11) no
C2 C3 C4 114.42(10) no
C3 C4 C5 109.52(10) no
C3 C4 C6 110.03(10) no
C5 C4 C6 108.36(10) no
C3 C4 C7 108.75(9) no
C5 C4 C7 110.19(10) no
C6 C4 C7 109.97(10) no
C4 C5 H5A 109.5 no
C4 C5 H5B 109.5 no
H5A C5 H5B 109.5 no
C4 C5 H5C 109.5 no
H5A C5 H5C 109.5 no
H5B C5 H5C 109.5 no
C4 C6 H6A 109.5 no
C4 C6 H6B 109.5 no
H6A C6 H6B 109.5 no
C4 C6 H6C 109.5 no
H6A C6 H6C 109.5 no
H6B C6 H6C 109.5 no
O3 C7 O4 110.71(9) no
O3 C7 C8 111.09(9) no
O4 C7 C8 111.47(9) no
O3 C7 C4 106.12(9) no
O4 C7 C4 106.39(9) no
C8 C7 C4 110.83(9) no
C9 C8 C7 110.70(10) no
C9 C8 H8A 109.5 no
C7 C8 H8A 109.5 no
C9 C8 H8B 109.5 no
C7 C8 H8B 109.5 no
H8A C8 H8B 108.1 no
C10 C9 C8 113.12(10) no
C10 C9 H9A 109.0 no
C8 C9 H9A 109.0 no
C10 C9 H9B 109.0 no
C8 C9 H9B 109.0 no
H9A C9 H9B 107.8 no
C3 C10 C9 121.46(11) no
C3 C10 C11 124.09(11) no
C9 C10 C11 114.44(10) no
C10 C11 H11A 109.5 no
C10 C11 H11B 109.5 no
H11A C11 H11B 109.5 no
C10 C11 H11C 109.5 no
H11A C11 H11C 109.5 no
H11B C11 H11C 109.5 no
O3 C12 C13 111.23(10) no
O3 C12 H12A 109.4 no
C13 C12 H12A 109.4 no
O3 C12 H12B 109.4 no
C13 C12 H12B 109.4 no
H12A C12 H12B 108.0 no
C16 C13 C14 109.80(10) no
C16 C13 C12 106.81(10) no
C14 C13 C12 110.44(11) no
C16 C13 C15 109.25(12) no
C14 C13 C15 110.57(11) no
C12 C13 C15 109.90(10) no
C13 C14 H14A 109.5 no
C13 C14 H14B 109.5 no
H14A C14 H14B 109.5 no
C13 C14 H14C 109.5 no
H14A C14 H14C 109.5 no
H14B C14 H14C 109.5 no
C13 C15 H15A 109.5 no
C13 C15 H15B 109.5 no
H15A C15 H15B 109.5 no
C13 C15 H15C 109.5 no
H15A C15 H15C 109.5 no
H15B C15 H15C 109.5 no
O4 C16 C13 111.77(10) no
O4 C16 H16A 109.3 no
C13 C16 H16A 109.3 no
O4 C16 H16B 109.3 no
C13 C16 H16B 109.3 no
H16A C16 H16B 107.9 no

loop_
_geom_bond_atom_site_label_1
_geom_bond_atom_site_label_2
_geom_bond_distance
_geom_bond_publ_flag
O1 C2 1.3394(15) yes
O1 C1 1.4481(16) yes
O2 C2 1.2094(16) yes
O3 C7 1.4214(14) no
O3 C12 1.4311(15) no
O4 C7 1.4275(13) no
O4 C16 1.4352(14) no
C1 H1A 0.9800 no
C1 H1B 0.9800 no
C1 H1C 0.9800 no
C2 C3 1.4984(17) yes
C3 C10 1.3364(17) yes
C3 C4 1.5328(15) yes
C4 C5 1.5416(17) yes
C4 C6 1.5409(17) yes
C4 C7 1.5460(16) no
C5 H5A 0.9800 no
C5 H5B 0.9800 no
C5 H5C 0.9800 no
C6 H6A 0.9800 no
C6 H6B 0.9800 no
C6 H6C 0.9800 no
C7 C8 1.5268(16) no
C8 C9 1.5237(17) no
C8 H8A 0.9900 no
C8 H8B 0.9900 no
C9 C10 1.5026(17) yes
C9 H9A 0.9900 no
C9 H9B 0.9900 no
C10 C11 1.5078(17) yes
C11 H11A 0.9800 no
C11 H11B 0.9800 no
C11 H11C 0.9800 no
C12 C13 1.5290(17) no
C12 H12A 0.9900 no
C12 H12B 0.9900 no
C13 C16 1.5271(18) no
C13 C14 1.5279(19) no
C13 C15 1.5312(18) no
C14 H14A 0.9800 no
C14 H14B 0.9800 no
C14 H14C 0.9800 no
C15 H15A 0.9800 no
C15 H15B 0.9800 no
C15 H15C 0.9800 no
C16 H16A 0.9900 no
C16 H16B 0.9900 no

loop_
_geom_torsion_atom_site_label_1
_geom_torsion_atom_site_label_2
_geom_torsion_atom_site_label_3
_geom_torsion_atom_site_label_4
_geom_torsion
_geom_torsion_publ_flag
C1 O1 C2 O2 -1.58(17) no
C1 O1 C2 C3 179.32(11) no
O2 C2 C3 C10 107.29(15) yes
O1 C2 C3 C10 -73.63(14) no
O2 C2 C3 C4 -70.66(15) no
O1 C2 C3 C4 108.42(11) no
C10 C3 C4 C5 -103.18(14) no
C2 C3 C4 C5 74.63(13) no
C10 C3 C4 C6 137.80(12) no
C2 C3 C4 C6 -44.39(13) no
C10 C3 C4 C7 17.29(16) no
C2 C3 C4 C7 -164.90(10) no
C12 O3 C7 O4 55.20(12) no
C12 O3 C7 C8 -69.22(12) no
C12 O3 C7 C4 170.24(9) no
C16 O4 C7 O3 -54.08(12) no
C16 O4 C7 C8 70.12(12) no
C16 O4 C7 C4 -168.96(9) no
C3 C4 C7 O3 73.43(11) no
C5 C4 C7 O3 -166.51(9) no
C6 C4 C7 O3 -47.12(12) no
C3 C4 C7 O4 -168.62(9) no
C5 C4 C7 O4 -48.56(12) no
C6 C4 C7 O4 70.83(11) no
C3 C4 C7 C8 -47.28(12) no
C5 C4 C7 C8 72.78(12) no
C6 C4 C7 C8 -167.83(10) no
O3 C7 C8 C9 -54.53(13) no
O4 C7 C8 C9 -178.51(9) no
C4 C7 C8 C9 63.19(12) no
C7 C8 C9 C10 -44.76(14) no
C2 C3 C10 C9 -178.22(11) no
C4 C3 C10 C9 -0.52(19) no
C2 C3 C10 C11 1.60(18) no
C4 C3 C10 C11 179.31(11) no
C8 C9 C10 C3 14.17(17) no
C8 C9 C10 C11 -165.66(11) no
C7 O3 C12 C13 -57.12(13) no
O3 C12 C13 C16 53.54(14) no
O3 C12 C13 C14 -65.82(13) no
O3 C12 C13 C15 171.93(11) no
C7 O4 C16 C13 55.20(13) no
C14 C13 C16 O4 67.01(13) no
C12 C13 C16 O4 -52.76(13) no
C15 C13 C16 O4 -171.58(10) no

loop_
_cod_related_entry_id
_cod_related_entry_database
_cod_related_entry_code
1 ChemSpider 9241067
